data_4076011
loop_
_publ_author_name
'Kohl, Gerald'
'Rudolph, Ralph'
'Pritzkow, Hans'
'Enders, Markus'

_publ_section_title
;
 Catalytic C&#x2212;H Activation of Hydrocarbons by Rhodium(I) and
 Iridium(I) Complexes with Hemilabile Quinolyl-Cp Ligands&#x2020;
;
_journal_issue 20
_journal_name_full Organometallics
_journal_page_first 4774
_journal_paper_doi 10.1021/om050438d
_journal_volume 24
_journal_year 2005
_chemical_formula_moiety 'C18 H18 N Rh'
_chemical_formula_sum 'C18 H18 N Rh'
_chemical_formula_weight 351.24
_chemical_name_systematic
; 
 ? 
;
_space_group_IT_number 14
_symmetry_cell_setting monoclinic
_symmetry_space_group_name_Hall '-P 2yn'
_symmetry_space_group_name_H-M 'P 1 21/n 1'
_atom_sites_solution_hydrogens difmap
_atom_sites_solution_primary direct
_atom_sites_solution_secondary difmap
_audit_creation_method SHELXL-97
_cell_angle_alpha 90.00
_cell_angle_beta 93.454(1)
_cell_angle_gamma 90.00
_cell_formula_units_Z 8
_cell_length_a 14.5264(8)
_cell_length_b 6.9596(4)
_cell_length_c 27.9864(16)
_cell_measurement_temperature 103(2)
_cell_volume 2824.2(3)
_computing_cell_refinement 'Bruker SAINT'
_computing_data_collection 'Bruker SMART'
_computing_data_reduction 'Bruker SAINT'
_computing_molecular_graphics 'Bruker SHELXTL'
_computing_publication_material 'SHELXL-97 (Sheldrick, 1997)'
_computing_structure_refinement 'SHELXL-97 (Sheldrick, 1997)'
_computing_structure_solution 'SHELXS-97 (Sheldrick, 1990)'
_diffrn_ambient_temperature 103(2)
_diffrn_measured_fraction_theta_full 0.991
_diffrn_measured_fraction_theta_max 0.991
_diffrn_measurement_device_type 'CCD area detector'
_diffrn_measurement_method omega-scans
_diffrn_radiation_monochromator graphite
_diffrn_radiation_source 'fine-focus sealed tube'
_diffrn_radiation_type MoK\a
_diffrn_radiation_wavelength 0.71073
_diffrn_reflns_av_R_equivalents 0.0284
_diffrn_reflns_av_sigmaI/netI 0.0195
_diffrn_reflns_limit_h_max 21
_diffrn_reflns_limit_h_min -21
_diffrn_reflns_limit_k_max 10
_diffrn_reflns_limit_k_min 0
_diffrn_reflns_limit_l_max 41
_diffrn_reflns_limit_l_min 0
_diffrn_reflns_number 47841
_diffrn_reflns_theta_full 32.02
_diffrn_reflns_theta_max 32.02
_diffrn_reflns_theta_min 1.62
_exptl_absorpt_coefficient_mu 1.198
_exptl_absorpt_correction_T_max 1.0000
_exptl_absorpt_correction_T_min 0.8574
_exptl_absorpt_correction_type multi-scan
_exptl_absorpt_process_details SADABS
_exptl_crystal_colour red
_exptl_crystal_density_diffrn 1.652
_exptl_crystal_density_method 'not measured'
_exptl_crystal_description irregular
_exptl_crystal_F_000 1424
_exptl_crystal_size_max 0.38
_exptl_crystal_size_mid 0.27
_exptl_crystal_size_min 0.16
_refine_diff_density_max 2.183
_refine_diff_density_min -1.953
_refine_diff_density_rms 0.127
_refine_ls_extinction_method none
_refine_ls_goodness_of_fit_ref 1.341
_refine_ls_hydrogen_treatment refall
_refine_ls_matrix_type full
_refine_ls_number_parameters 505
_refine_ls_number_reflns 9719
_refine_ls_number_restraints 0
_refine_ls_restrained_S_all 1.341
_refine_ls_R_factor_all 0.0409
_refine_ls_R_factor_gt 0.0394
_refine_ls_shift/su_max 0.002
_refine_ls_shift/su_mean 0.000
_refine_ls_structure_factor_coef Fsqd
_refine_ls_weighting_details 'calc w=1/[\s^2^(Fo^2^)+(0.0085P)^2^+9.2000P] where P=(Fo^2^+2Fc^2^)/3'
_refine_ls_weighting_scheme calc
_refine_ls_wR_factor_gt 0.0857
_refine_ls_wR_factor_ref 0.0862
_reflns_number_gt 9411
_reflns_number_total 9719
_reflns_threshold_expression >2sigma(I)
_cod_data_source_file om050438dsi20050601_105628.cif
_cod_data_source_block gko42
_cod_depositor_comments
;
The following automatic conversions were performed:

'_symmetry_cell_setting' value 'Monoclinic' changed to 'monoclinic'
according to /home/saulius/struct/CIF-dictionaries/cif_core.dic
dictionary named 'cif_core.dic' version 2.4.1 from 2010-06-29.

Automatic conversion script
Id: cif_fix_values 1715 2011-07-08 13:25:40Z adriana 
;
_cod_original_sg_symbol_H-M P2(1)/n
_cod_database_code 4076011

loop_
_symmetry_equiv_pos_as_xyz
'x, y, z'
'-x+1/2, y+1/2, -z+1/2'
'-x, -y, -z'
'x-1/2, -y-1/2, z-1/2'

loop_
_atom_site_label
_atom_site_type_symbol
_atom_site_fract_x
_atom_site_fract_y
_atom_site_fract_z
_atom_site_U_iso_or_equiv
_atom_site_adp_type
_atom_site_occupancy
_atom_site_symmetry_multiplicity
_atom_site_calc_flag
Rh1 Rh 0.373121(14) 0.63217(3) 0.163385(7) 0.01187(5) Uani 1 1 d
Rh2 Rh 0.925838(14) 0.81694(3) 0.181905(7) 0.01213(5) Uani 1 1 d
N1 N 0.37801(16) 0.3775(4) 0.01902(8) 0.0162(4) Uani 1 1 d
N2 N 0.88374(19) 1.1204(4) 0.03869(8) 0.0209(5) Uani 1 1 d
C1 C 0.25877(17) 0.3712(4) 0.07603(9) 0.0127(4) Uani 1 1 d
C2 C 0.28620(18) 0.3708(4) 0.02766(9) 0.0136(4) Uani 1 1 d
C3 C 0.4012(2) 0.3757(4) -0.02604(10) 0.0183(5) Uani 1 1 d
C4 C 0.3379(2) 0.3661(4) -0.06628(10) 0.0190(5) Uani 1 1 d
C5 C 0.2460(2) 0.3603(4) -0.05851(10) 0.0179(5) Uani 1 1 d
C6 C 0.21710(18) 0.3636(4) -0.01095(9) 0.0144(4) Uani 1 1 d
C7 C 0.12267(19) 0.3588(4) -0.00149(10) 0.0184(5) Uani 1 1 d
C8 C 0.09728(19) 0.3582(4) 0.04495(11) 0.0198(5) Uani 1 1 d
C9 C 0.16501(19) 0.3630(4) 0.08292(10) 0.0173(5) Uani 1 1 d
C10 C 0.32512(18) 0.3730(4) 0.11816(9) 0.0129(4) Uani 1 1 d
C11 C 0.3001(2) 0.3561(4) 0.16730(9) 0.0177(5) Uani 1 1 d
C12 C 0.3819(2) 0.3405(4) 0.19810(10) 0.0218(6) Uani 1 1 d
C13 C 0.4575(2) 0.3609(4) 0.16969(10) 0.0204(5) Uani 1 1 d
C14 C 0.42344(19) 0.3843(4) 0.12077(9) 0.0160(5) Uani 1 1 d
C15 C 0.3007(2) 0.7858(5) 0.21485(12) 0.0270(6) Uani 1 1 d
C16 C 0.2594(2) 0.8191(5) 0.16875(12) 0.0231(6) Uani 1 1 d
C17 C 0.4830(2) 0.8340(5) 0.17234(11) 0.0223(6) Uani 1 1 d
C18 C 0.4394(2) 0.8542(4) 0.12611(10) 0.0187(5) Uani 1 1 d
C21 C 0.79620(18) 1.1088(4) 0.10964(10) 0.0156(5) Uani 1 1 d
C22 C 0.7992(2) 1.1216(4) 0.05878(10) 0.0177(5) Uani 1 1 d
C23 C 0.8835(3) 1.1306(5) -0.00841(10) 0.0247(6) Uani 1 1 d
C24 C 0.8047(3) 1.1440(5) -0.03972(12) 0.0324(8) Uani 1 1 d
C25 C 0.7211(3) 1.1478(5) -0.02055(12) 0.0310(7) Uani 1 1 d
C26 C 0.7151(2) 1.1363(4) 0.02949(11) 0.0223(6) Uani 1 1 d
C27 C 0.6297(2) 1.1378(5) 0.05130(14) 0.0291(7) Uani 1 1 d
C28 C 0.6271(2) 1.1261(4) 0.09990(13) 0.0247(6) Uani 1 1 d
C29 C 0.7103(2) 1.1122(4) 0.12850(12) 0.0221(6) Uani 1 1 d
C30 C 0.88004(18) 1.0913(4) 0.14193(9) 0.0147(4) Uani 1 1 d
C31 C 0.97276(19) 1.0482(4) 0.13165(10) 0.0167(5) Uani 1 1 d
C32 C 1.0294(2) 1.0527(4) 0.17565(11) 0.0211(5) Uani 1 1 d
C33 C 0.9737(2) 1.1000(4) 0.21314(11) 0.0225(6) Uani 1 1 d
C34 C 0.8809(2) 1.1137(4) 0.19347(10) 0.0198(5) Uani 1 1 d
C35 C 0.8444(2) 0.6916(5) 0.23442(11) 0.0253(6) Uani 1 1 d
C36 C 0.8023(2) 0.6585(5) 0.18846(12) 0.0232(6) Uani 1 1 d
C37 C 1.0181(2) 0.5806(4) 0.19055(11) 0.0200(5) Uani 1 1 d
C38 C 0.9793(2) 0.5816(4) 0.14335(11) 0.0207(5) Uani 1 1 d
H27 H 0.573(2) 1.135(5) 0.0392(12) 0.010(8) Uiso 1 1 d
H14 H 0.458(3) 0.402(5) 0.0943(13) 0.017(9) Uiso 1 1 d
H3 H 0.462(3) 0.378(5) -0.0294(13) 0.017(9) Uiso 1 1 d
H38A H 1.012(3) 0.635(6) 0.1173(14) 0.023(10) Uiso 1 1 d
H37A H 1.081(2) 0.622(5) 0.1967(13) 0.015(8) Uiso 1 1 d
H7 H 0.077(3) 0.355(5) -0.0292(13) 0.017(9) Uiso 1 1 d
H11 H 0.241(3) 0.349(5) 0.1779(13) 0.018(9) Uiso 1 1 d
H12 H 0.383(2) 0.321(5) 0.2331(13) 0.017(9) Uiso 1 1 d
H4 H 0.357(3) 0.368(6) -0.0955(16) 0.031(11) Uiso 1 1 d
H35A H 0.874(3) 0.587(6) 0.2529(14) 0.023(10) Uiso 1 1 d
H23 H 0.943(3) 1.128(6) -0.0236(15) 0.032(11) Uiso 1 1 d
H35B H 0.823(3) 0.789(6) 0.2542(14) 0.023(10) Uiso 1 1 d
H13 H 0.520(3) 0.365(6) 0.1802(14) 0.024(10) Uiso 1 1 d
H33 H 0.993(3) 1.111(7) 0.2432(16) 0.034(12) Uiso 1 1 d
H9 H 0.147(3) 0.360(6) 0.1140(14) 0.021(9) Uiso 1 1 d
H32 H 1.093(3) 1.029(6) 0.1784(14) 0.024(10) Uiso 1 1 d
H29 H 0.706(3) 1.101(7) 0.1650(16) 0.036(12) Uiso 1 1 d
H8 H 0.034(3) 0.356(6) 0.0510(14) 0.026(10) Uiso 1 1 d
H36C H 0.800(3) 0.535(7) 0.1734(16) 0.035(12) Uiso 1 1 d
H5 H 0.201(3) 0.352(6) -0.0835(14) 0.025(10) Uiso 1 1 d
H28 H 0.576(3) 1.121(6) 0.1143(15) 0.029(11) Uiso 1 1 d
H17A H 0.472(3) 0.932(6) 0.1961(14) 0.023(10) Uiso 1 1 d
H31 H 0.991(3) 1.022(6) 0.1004(15) 0.028(10) Uiso 1 1 d
H18A H 0.399(3) 0.958(6) 0.1182(15) 0.028(11) Uiso 1 1 d
H36B H 0.750(3) 0.735(7) 0.1763(15) 0.033(11) Uiso 1 1 d
H16A H 0.267(3) 0.931(7) 0.1536(15) 0.029(11) Uiso 1 1 d
H18B H 0.467(3) 0.795(6) 0.1006(15) 0.028(11) Uiso 1 1 d
H16B H 0.203(3) 0.749(6) 0.1584(15) 0.030(11) Uiso 1 1 d
H17B H 0.542(3) 0.768(6) 0.1769(15) 0.028(11) Uiso 1 1 d
H15A H 0.271(3) 0.693(6) 0.2358(14) 0.026(10) Uiso 1 1 d
H37B H 1.000(3) 0.489(6) 0.2117(14) 0.026(10) Uiso 1 1 d
H24 H 0.808(3) 1.153(7) -0.0742(17) 0.039(13) Uiso 1 1 d
H38B H 0.936(3) 0.485(6) 0.1346(14) 0.024(10) Uiso 1 1 d
H15B H 0.334(3) 0.884(7) 0.2310(17) 0.044(13) Uiso 1 1 d
H34 H 0.828(4) 1.147(8) 0.213(2) 0.060(16) Uiso 1 1 d
H25 H 0.656(4) 1.161(8) -0.039(2) 0.064(17) Uiso 1 1 d

loop_
_atom_site_aniso_label
_atom_site_aniso_U_11
_atom_site_aniso_U_22
_atom_site_aniso_U_33
_atom_site_aniso_U_23
_atom_site_aniso_U_13
_atom_site_aniso_U_12
Rh1 0.01496(9) 0.01079(8) 0.00987(8) -0.00110(6) 0.00075(6) -0.00064(6)
Rh2 0.01569(9) 0.00965(8) 0.01092(8) 0.00017(6) -0.00013(6) 0.00034(6)
N1 0.0155(10) 0.0202(11) 0.0130(9) -0.0011(8) 0.0014(7) -0.0011(8)
N2 0.0284(12) 0.0211(11) 0.0131(10) 0.0010(8) 0.0006(9) -0.0042(10)
C1 0.0150(10) 0.0108(10) 0.0123(10) 0.0006(8) 0.0003(8) 0.0003(8)
C2 0.0151(10) 0.0119(10) 0.0135(10) 0.0020(8) -0.0009(8) -0.0012(8)
C3 0.0185(12) 0.0229(13) 0.0136(11) -0.0016(9) 0.0023(9) -0.0015(10)
C4 0.0248(13) 0.0216(13) 0.0106(10) -0.0012(9) 0.0012(9) -0.0021(10)
C5 0.0230(12) 0.0165(12) 0.0135(11) 0.0003(9) -0.0035(9) -0.0009(10)
C6 0.0176(11) 0.0120(10) 0.0132(10) -0.0010(8) -0.0026(8) 0.0000(9)
C7 0.0175(11) 0.0183(12) 0.0188(12) -0.0013(10) -0.0038(9) 0.0006(9)
C8 0.0141(11) 0.0220(13) 0.0231(13) -0.0012(10) 0.0004(9) 0.0004(10)
C9 0.0177(11) 0.0179(12) 0.0165(11) -0.0006(9) 0.0035(9) 0.0000(9)
C10 0.0189(11) 0.0093(10) 0.0105(10) -0.0014(8) 0.0002(8) 0.0000(8)
C11 0.0258(13) 0.0144(11) 0.0131(11) 0.0010(9) 0.0023(9) -0.0063(10)
C12 0.0380(16) 0.0145(12) 0.0123(11) 0.0022(9) -0.0034(11) -0.0008(11)
C13 0.0264(14) 0.0172(12) 0.0165(11) -0.0028(9) -0.0076(10) 0.0065(10)
C14 0.0183(11) 0.0163(11) 0.0131(10) -0.0029(9) -0.0017(9) 0.0044(9)
C15 0.0292(15) 0.0300(16) 0.0224(14) -0.0111(12) 0.0073(12) 0.0027(13)
C16 0.0211(13) 0.0180(13) 0.0308(15) -0.0024(11) 0.0056(11) 0.0032(10)
C17 0.0243(14) 0.0206(13) 0.0214(13) 0.0016(10) -0.0026(10) -0.0096(11)
C18 0.0203(12) 0.0172(12) 0.0186(12) 0.0031(10) 0.0001(10) -0.0045(10)
C21 0.0158(11) 0.0122(11) 0.0188(11) 0.0011(9) -0.0001(9) 0.0001(9)
C22 0.0236(12) 0.0105(10) 0.0183(12) 0.0012(9) -0.0044(10) 0.0006(9)
C23 0.0394(17) 0.0208(13) 0.0140(12) 0.0009(10) 0.0038(11) -0.0040(12)
C24 0.058(2) 0.0194(14) 0.0183(13) 0.0008(11) -0.0077(14) -0.0024(14)
C25 0.049(2) 0.0177(14) 0.0244(15) -0.0006(11) -0.0174(14) 0.0010(13)
C26 0.0252(13) 0.0135(11) 0.0269(14) 0.0021(10) -0.0106(11) 0.0009(10)
C27 0.0207(14) 0.0185(13) 0.046(2) -0.0001(13) -0.0126(13) 0.0016(11)
C28 0.0162(12) 0.0166(12) 0.0415(18) 0.0019(12) 0.0023(12) 0.0022(10)
C29 0.0168(12) 0.0155(12) 0.0345(16) 0.0027(11) 0.0058(11) 0.0015(10)
C30 0.0185(11) 0.0115(11) 0.0138(10) 0.0024(8) -0.0024(9) 0.0009(9)
C31 0.0205(12) 0.0127(11) 0.0172(11) 0.0033(9) 0.0027(9) -0.0003(9)
C32 0.0194(12) 0.0169(12) 0.0260(14) 0.0055(10) -0.0065(10) -0.0026(10)
C33 0.0364(16) 0.0123(12) 0.0179(12) -0.0023(9) -0.0067(11) -0.0019(11)
C34 0.0272(14) 0.0160(12) 0.0165(11) -0.0013(9) 0.0029(10) 0.0022(10)
C35 0.0273(14) 0.0286(15) 0.0207(13) 0.0064(12) 0.0076(11) -0.0022(12)
C36 0.0227(13) 0.0206(14) 0.0266(14) 0.0019(11) 0.0028(11) -0.0053(11)
C37 0.0231(13) 0.0126(11) 0.0239(13) 0.0006(10) -0.0014(10) 0.0036(10)
C38 0.0285(14) 0.0138(12) 0.0199(12) -0.0043(10) 0.0025(11) 0.0046(10)

loop_
_atom_type_symbol
_atom_type_description
_atom_type_scat_dispersion_real
_atom_type_scat_dispersion_imag
_atom_type_scat_source
C C 0.0033 0.0016 'International Tables Vol C Tables 4.2.6.8 and 6.1.1.4'
H H 0.0000 0.0000 'International Tables Vol C Tables 4.2.6.8 and 6.1.1.4'
N N 0.0061 0.0033 'International Tables Vol C Tables 4.2.6.8 and 6.1.1.4'
Rh Rh -1.1178 0.9187 'International Tables Vol C Tables 4.2.6.8 and 6.1.1.4'

loop_
_geom_angle_atom_site_label_1
_geom_angle_atom_site_label_2
_geom_angle_atom_site_label_3
_geom_angle
C16 Rh1 C15 38.83(13)
C16 Rh1 C18 88.09(12)
C15 Rh1 C18 102.97(13)
C16 Rh1 C17 99.74(13)
C15 Rh1 C17 89.24(14)
C18 Rh1 C17 38.76(11)
C16 Rh1 C11 98.78(12)
C15 Rh1 C11 98.39(13)
C18 Rh1 C11 153.19(11)
C17 Rh1 C11 158.45(12)
C16 Rh1 C14 142.30(11)
C15 Rh1 C14 159.75(13)
C18 Rh1 C14 97.24(11)
C17 Rh1 C14 107.66(12)
C11 Rh1 C14 61.90(11)
C16 Rh1 C12 123.27(13)
C15 Rh1 C12 100.32(13)
C18 Rh1 C12 148.33(12)
C17 Rh1 C12 121.41(12)
C11 Rh1 C12 37.46(11)
C14 Rh1 C12 61.60(11)
C16 Rh1 C13 159.04(13)
C15 Rh1 C13 131.20(13)
C18 Rh1 C13 112.76(12)
C17 Rh1 C13 98.21(12)
C11 Rh1 C13 61.71(12)
C14 Rh1 C13 37.27(10)
C12 Rh1 C13 36.25(12)
C16 Rh1 C10 108.11(11)
C15 Rh1 C10 128.71(12)
C18 Rh1 C10 115.67(10)
C17 Rh1 C10 141.83(11)
C11 Rh1 C10 37.58(9)
C14 Rh1 C10 36.71(9)
C12 Rh1 C10 62.31(10)
C13 Rh1 C10 61.90(10)
C36 Rh2 C37 96.81(12)
C36 Rh2 C35 38.71(13)
C37 Rh2 C35 88.71(13)
C36 Rh2 C38 88.87(13)
C37 Rh2 C38 38.50(11)
C35 Rh2 C38 105.62(13)
C36 Rh2 C34 102.46(12)
C37 Rh2 C34 154.38(11)
C35 Rh2 C34 95.81(13)
C38 Rh2 C34 156.51(11)
C36 Rh2 C32 164.17(12)
C37 Rh2 C32 98.86(11)
C35 Rh2 C32 139.30(13)
C38 Rh2 C32 104.85(12)
C34 Rh2 C32 61.91(12)
C36 Rh2 C33 131.65(13)
C37 Rh2 C33 117.09(12)
C35 Rh2 C33 105.22(13)
C38 Rh2 C33 139.09(13)
C34 Rh2 C33 37.46(11)
C32 Rh2 C33 36.40(12)
C36 Rh2 C31 135.15(11)
C37 Rh2 C31 114.10(11)
C35 Rh2 C31 156.76(12)
C38 Rh2 C31 95.67(11)
C34 Rh2 C31 61.78(11)
C32 Rh2 C31 37.22(10)
C33 Rh2 C31 61.45(11)
C36 Rh2 C30 104.66(11)
C37 Rh2 C30 149.61(11)
C35 Rh2 C30 121.42(12)
C38 Rh2 C30 119.78(11)
C34 Rh2 C30 37.63(10)
C32 Rh2 C30 61.83(10)
C33 Rh2 C30 62.20(10)
C31 Rh2 C30 36.44(10)
C3 N1 C2 118.3(2)
C23 N2 C22 117.2(3)
C9 C1 C2 117.5(2)
C9 C1 C10 119.2(2)
C2 C1 C10 123.3(2)
N1 C2 C6 120.9(2)
N1 C2 C1 119.7(2)
C6 C2 C1 119.4(2)
N1 C3 C4 124.7(3)
N1 C3 H3 114(2)
C4 C3 H3 121(2)
C5 C4 C3 118.1(3)
C5 C4 H4 121(3)
C3 C4 H4 121(3)
C4 C5 C6 119.7(2)
C4 C5 H5 122(2)
C6 C5 H5 118(2)
C7 C6 C5 121.4(2)
C7 C6 C2 120.3(2)
C5 C6 C2 118.4(2)
C8 C7 C6 119.8(2)
C8 C7 H7 122(2)
C6 C7 H7 118(2)
C7 C8 C9 120.0(3)
C7 C8 H8 119(2)
C9 C8 H8 121(2)
C1 C9 C8 123.0(3)
C1 C9 H9 118(2)
C8 C9 H9 119(2)
C14 C10 C11 105.3(2)
C14 C10 C1 130.1(2)
C11 C10 C1 124.6(2)
C14 C10 Rh1 69.98(14)
C11 C10 Rh1 67.93(14)
C1 C10 Rh1 127.63(17)
C12 C11 C10 109.3(3)
C12 C11 Rh1 73.18(16)
C10 C11 Rh1 74.48(15)
C12 C11 H11 124(2)
C10 C11 H11 127(2)
Rh1 C11 H11 122(2)
C13 C12 C11 107.6(2)
C13 C12 Rh1 71.91(17)
C11 C12 Rh1 69.36(15)
C13 C12 H12 128(2)
C11 C12 H12 125(2)
Rh1 C12 H12 123(2)
C12 C13 C14 108.4(3)
C12 C13 Rh1 71.84(17)
C14 C13 Rh1 71.08(15)
C12 C13 H13 127(2)
C14 C13 H13 124(2)
Rh1 C13 H13 121(2)
C10 C14 C13 109.2(2)
C10 C14 Rh1 73.31(15)
C13 C14 Rh1 71.65(15)
C10 C14 H14 124(2)
C13 C14 H14 127(2)
Rh1 C14 H14 122(2)
C16 C15 Rh1 70.26(17)
C16 C15 H15A 119(2)
Rh1 C15 H15A 109(2)
C16 C15 H15B 120(3)
Rh1 C15 H15B 115(3)
H15A C15 H15B 115(4)
C15 C16 Rh1 70.91(18)
C15 C16 H16A 121(3)
Rh1 C16 H16A 113(3)
C15 C16 H16B 119(3)
Rh1 C16 H16B 108(3)
H16A C16 H16B 115(4)
C18 C17 Rh1 70.51(16)
C18 C17 H17A 118(2)
Rh1 C17 H17A 113(2)
C18 C17 H17B 121(2)
Rh1 C17 H17B 110(3)
H17A C17 H17B 115(3)
C17 C18 Rh1 70.72(16)
C17 C18 H18A 122(3)
Rh1 C18 H18A 112(3)
C17 C18 H18B 118(3)
Rh1 C18 H18B 106(3)
H18A C18 H18B 116(4)
C29 C21 C22 117.4(3)
C29 C21 C30 119.8(3)
C22 C21 C30 122.8(2)
N2 C22 C21 119.1(2)
N2 C22 C26 121.0(3)
C21 C22 C26 119.9(3)
N2 C23 C24 125.4(3)
N2 C23 H23 119(3)
C24 C23 H23 116(3)
C25 C24 C23 118.1(3)
C25 C24 H24 120(3)
C23 C24 H24 122(3)
C24 C25 C26 120.1(3)
C24 C25 H25 127(3)
C26 C25 H25 113(3)
C25 C26 C27 122.4(3)
C25 C26 C22 118.1(3)
C27 C26 C22 119.5(3)
C28 C27 C26 120.4(3)
C28 C27 H27 108(2)
C26 C27 H27 132(2)
C27 C28 C29 119.7(3)
C27 C28 H28 123(3)
C29 C28 H28 117(3)
C21 C29 C28 123.1(3)
C21 C29 H29 119(2)
C28 C29 H29 118(2)
C31 C30 C34 105.8(2)
C31 C30 C21 130.4(2)
C34 C30 C21 123.9(2)
C31 C30 Rh2 70.93(15)
C34 C30 Rh2 67.61(15)
C21 C30 Rh2 124.87(18)
C30 C31 C32 108.7(2)
C30 C31 Rh2 72.63(15)
C32 C31 Rh2 70.29(16)
C30 C31 H31 123(2)
C32 C31 H31 128(2)
Rh2 C31 H31 123(3)
C33 C32 C31 108.7(3)
C33 C32 Rh2 72.14(17)
C31 C32 Rh2 72.49(16)
C33 C32 H32 126(2)
C31 C32 H32 125(2)
Rh2 C32 H32 122(3)
C32 C33 C34 107.5(3)
C32 C33 Rh2 71.46(17)
C34 C33 Rh2 69.26(16)
C32 C33 H33 125(3)
C34 C33 H33 127(3)
Rh2 C33 H33 121(3)
C33 C34 C30 109.1(3)
C33 C34 Rh2 73.28(17)
C30 C34 Rh2 74.76(16)
C33 C34 H34 123(3)
C30 C34 H34 127(3)
Rh2 C34 H34 123(3)
C36 C35 Rh2 70.46(17)
C36 C35 H35A 121(2)
Rh2 C35 H35A 115(2)
C36 C35 H35B 121(2)
Rh2 C35 H35B 109(2)
H35A C35 H35B 112(3)
C35 C36 Rh2 70.84(18)
C35 C36 H36C 123(3)
Rh2 C36 H36C 115(3)
C35 C36 H36B 121(3)
Rh2 C36 H36B 109(3)
H36C C36 H36B 110(4)
C38 C37 Rh2 71.03(16)
C38 C37 H37A 119(2)
Rh2 C37 H37A 112(2)
C38 C37 H37B 120(3)
Rh2 C37 H37B 114(3)
H37A C37 H37B 113(3)
C37 C38 Rh2 70.47(16)
C37 C38 H38A 121(2)
Rh2 C38 H38A 107(2)
C37 C38 H38B 118(2)
Rh2 C38 H38B 114(2)
H38A C38 H38B 116(3)

loop_
_geom_bond_atom_site_label_1
_geom_bond_atom_site_label_2
_geom_bond_distance
Rh1 C16 2.115(3)
Rh1 C15 2.123(3)
Rh1 C18 2.127(3)
Rh1 C17 2.130(3)
Rh1 C11 2.201(3)
Rh1 C14 2.244(3)
Rh1 C12 2.251(3)
Rh1 C13 2.252(3)
Rh1 C10 2.288(2)
Rh2 C36 2.124(3)
Rh2 C37 2.126(3)
Rh2 C35 2.129(3)
Rh2 C38 2.133(3)
Rh2 C34 2.196(3)
Rh2 C32 2.240(3)
Rh2 C33 2.249(3)
Rh2 C31 2.269(3)
Rh2 C30 2.291(3)
N1 C3 1.325(3)
N1 C2 1.370(3)
N2 C23 1.320(4)
N2 C22 1.382(4)
C1 C9 1.388(4)
C1 C2 1.434(3)
C1 C10 1.477(3)
C2 C6 1.431(3)
C3 C4 1.412(4)
C3 H3 0.89(4)
C4 C5 1.366(4)
C4 H4 0.88(4)
C5 C6 1.420(4)
C5 H5 0.93(4)
C6 C7 1.413(4)
C7 C8 1.372(4)
C7 H7 0.99(4)
C8 C9 1.404(4)
C8 H8 0.94(4)
C9 H9 0.92(4)
C10 C14 1.428(4)
C10 C11 1.448(4)
C11 C12 1.430(4)
C11 H11 0.93(4)
C12 C13 1.401(5)
C12 H12 0.99(4)
C13 C14 1.437(4)
C13 H13 0.94(4)
C14 H14 0.93(4)
C15 C16 1.409(5)
C15 H15A 0.99(4)
C15 H15B 0.94(5)
C16 H16A 0.90(4)
C16 H16B 0.98(4)
C17 C18 1.413(4)
C17 H17A 0.97(4)
C17 H17B 0.97(4)
C18 H18A 0.95(4)
C18 H18B 0.93(4)
C21 C29 1.384(4)
C21 C22 1.430(4)
C21 C30 1.477(4)
C22 C26 1.432(4)
C23 C24 1.403(5)
C23 H23 0.98(4)
C24 C25 1.356(6)
C24 H24 0.97(5)
C25 C26 1.410(5)
C25 H25 1.05(6)
C26 C27 1.416(5)
C27 C28 1.365(5)
C27 H27 0.87(3)
C28 C29 1.412(4)
C28 H28 0.87(4)
C29 H29 1.03(4)
C30 C31 1.426(4)
C30 C34 1.450(4)
C31 C32 1.439(4)
C31 H31 0.95(4)
C32 C33 1.402(5)
C32 H32 0.94(4)
C33 C34 1.428(4)
C33 H33 0.87(4)
C34 H34 1.00(5)
C35 C36 1.409(5)
C35 H35A 0.97(4)
C35 H35B 0.94(4)
C36 H36C 0.95(5)
C36 H36B 0.97(4)
C37 C38 1.404(4)
C37 H37A 0.97(4)
C37 H37B 0.91(4)
C38 H38A 0.97(4)
C38 H38B 0.95(4)
